data_4127967
loop_
_publ_author_name
'Liu, Liu Leo'
'Zhou, Jiliang'
'Cao, Levy L.'
'Stephan, Douglas W.'

_publ_section_title
;
 Phosphaaluminirenes: Synthons for Main Group Heterocycles.
;
_journal_issue 42
_journal_name_full 'Journal of the American Chemical Society'
_journal_page_first 16971
_journal_page_last 16982
_journal_paper_doi 10.1021/jacs.9b09330
_journal_volume 141
_journal_year 2019
_chemical_formula_sum 'C34 H50 Al N2 P'
_chemical_formula_weight 544.71
_space_group_crystal_system monoclinic
_space_group_IT_number 14
_space_group_name_Hall '-P 2yn'
_space_group_name_H-M_alt 'P 1 21/n 1'
_symmetry_space_group_name_Hall '-P 2yn'
_symmetry_space_group_name_H-M 'P 1 21/n 1'
_atom_sites_solution_hydrogens geom
_audit_creation_method SHELXL-2014/7
_cell_angle_alpha 90
_cell_angle_beta 97.155(2)
_cell_angle_gamma 90
_cell_formula_units_Z 4
_cell_length_a 10.3031(6)
_cell_length_b 19.9676(12)
_cell_length_c 15.9668(11)
_cell_measurement_reflns_used 8186
_cell_measurement_temperature 150(2)
_cell_measurement_theta_max 24.95
_cell_measurement_theta_min 2.23
_cell_volume 3259.2(4)
_computing_cell_refinement 'Bruker SAINT'
_computing_data_collection 'Bruker APEX2'
_computing_data_reduction 'Bruker SAINT'
_computing_molecular_graphics 'Ortep 3'
_computing_structure_refinement 'SHELXL-2014/7 (Sheldrick, 2014)'
_computing_structure_solution 'SHELXT-2014/4 (Sheldrick, 2015)'
_diffrn_ambient_temperature 150(2)
_diffrn_measured_fraction_theta_full 0.999
_diffrn_measured_fraction_theta_max 0.999
_diffrn_measurement_device_type 'Bruker APEX-II CCD'
_diffrn_measurement_method '\f and \w scans'
_diffrn_radiation_type MoK\a
_diffrn_radiation_wavelength 0.71073
_diffrn_reflns_av_R_equivalents 0.0790
_diffrn_reflns_av_unetI/netI 0.0517
_diffrn_reflns_Laue_measured_fraction_full 0.999
_diffrn_reflns_Laue_measured_fraction_max 0.999
_diffrn_reflns_limit_h_max 12
_diffrn_reflns_limit_h_min -11
_diffrn_reflns_limit_k_max 23
_diffrn_reflns_limit_k_min -22
_diffrn_reflns_limit_l_max 18
_diffrn_reflns_limit_l_min -18
_diffrn_reflns_number 55905
_diffrn_reflns_point_group_measured_fraction_full 0.999
_diffrn_reflns_point_group_measured_fraction_max 0.999
_diffrn_reflns_theta_full 25.027
_diffrn_reflns_theta_max 25.027
_diffrn_reflns_theta_min 2.411
_exptl_absorpt_coefficient_mu 0.135
_exptl_absorpt_correction_T_max 0.7452
_exptl_absorpt_correction_T_min 0.6509
_exptl_absorpt_correction_type multi-scan
_exptl_absorpt_process_details
;
multi-scan from symmetry-related measurements
Sortav (Blessing 1995)
;
_exptl_crystal_colour reddish
_exptl_crystal_density_diffrn 1.110
_exptl_crystal_description block
_exptl_crystal_F_000 1184
_exptl_crystal_size_max 0.12
_exptl_crystal_size_mid 0.08
_exptl_crystal_size_min 0.06
_refine_diff_density_max 0.286
_refine_diff_density_min -0.345
_refine_diff_density_rms 0.048
_refine_ls_extinction_method none
_refine_ls_goodness_of_fit_ref 1.025
_refine_ls_hydrogen_treatment constr
_refine_ls_matrix_type full
_refine_ls_number_parameters 356
_refine_ls_number_reflns 5747
_refine_ls_number_restraints 0
_refine_ls_restrained_S_all 1.025
_refine_ls_R_factor_all 0.0852
_refine_ls_R_factor_gt 0.0456
_refine_ls_shift/su_max 0.000
_refine_ls_shift/su_mean 0.000
_refine_ls_structure_factor_coef Fsqd
_refine_ls_weighting_details 'w=1/[\s^2^(Fo^2^)+(0.0484P)^2^+1.0020P] where P=(Fo^2^+2Fc^2^)/3'
_refine_ls_weighting_scheme calc
_refine_ls_wR_factor_gt 0.0954
_refine_ls_wR_factor_ref 0.1088
_reflns_Friedel_coverage 0.000
_reflns_number_gt 3905
_reflns_number_total 5747
_reflns_threshold_expression 'I > 2\s(I)'
_cod_data_source_file ja9b09330_si_002.cif
_cod_data_source_block 2
_cod_database_code 4127967
_shelx_shelxl_version_number 2014/7
_shelx_space_group_comment
;
The symmetry employed for this shelxl refinement is uniquely defined
by the following loop, which should always be used as a source of
symmetry information in preference to the above space-group names.
They are only intended as comments.
;

loop_
_space_group_symop_operation_xyz
'x, y, z'
'-x+1/2, y+1/2, -z+1/2'
'-x, -y, -z'
'x-1/2, -y-1/2, z-1/2'

loop_
_atom_site_label
_atom_site_type_symbol
_atom_site_fract_x
_atom_site_fract_y
_atom_site_fract_z
_atom_site_U_iso_or_equiv
_atom_site_adp_type
_atom_site_occupancy
_atom_site_site_symmetry_order
_atom_site_calc_flag
_atom_site_refinement_flags_posn
_atom_site_refinement_flags_adp
Al1 Al 0.38112(6) 0.25999(3) 0.60478(4) 0.02029(16) Uani 1 1 d . .
P1 P 0.56313(6) 0.25570(3) 0.53738(4) 0.03820(19) Uani 1 1 d . .
N1 N 0.30581(15) 0.19241(8) 0.66491(10) 0.0184(4) Uani 1 1 d . .
N2 N 0.32802(15) 0.33281(8) 0.66766(10) 0.0190(4) Uani 1 1 d . .
C23 C 0.27485(19) 0.12908(9) 0.62229(13) 0.0202(5) Uani 1 1 d . .
C7 C 0.28614(19) 0.26316(10) 0.78401(13) 0.0213(5) Uani 1 1 d . .
H7 H 0.2806 0.2634 0.8429 0.026 Uiso 1 1 calc R U
C11 C 0.3325(2) 0.39903(10) 0.63074(13) 0.0222(5) Uani 1 1 d . .
C8 C 0.28292(18) 0.20035(10) 0.74528(13) 0.0204(5) Uani 1 1 d . .
C6 C 0.29664(18) 0.32573(10) 0.74590(13) 0.0209(5) Uani 1 1 d . .
C24 C 0.15180(19) 0.12270(10) 0.57376(13) 0.0220(5) Uani 1 1 d . .
C28 C 0.3692(2) 0.07810(10) 0.62609(13) 0.0241(5) Uani 1 1 d . .
C32 C 0.04888(19) 0.17781(10) 0.57078(13) 0.0256(5) Uani 1 1 d . .
H32 H 0.0961 0.2216 0.5724 0.031 Uiso 1 1 calc R U
C9 C 0.2490(2) 0.14073(10) 0.79587(14) 0.0273(5) Uani 1 1 d . .
H9A H 0.1852 0.1127 0.7612 0.041 Uiso 1 1 calc R U
H9B H 0.2113 0.1560 0.8459 0.041 Uiso 1 1 calc R U
H9C H 0.3282 0.1146 0.8134 0.041 Uiso 1 1 calc R U
C12 C 0.4409(2) 0.44047(10) 0.65277(14) 0.0273(5) Uani 1 1 d . .
C16 C 0.2291(2) 0.41789(10) 0.56871(13) 0.0272(5) Uani 1 1 d . .
C2 C 0.3586(2) 0.25388(11) 0.39479(14) 0.0317(5) Uani 1 1 d . .
C27 C 0.3377(2) 0.02043(10) 0.57882(14) 0.0303(5) Uani 1 1 d . .
H27 H 0.3999 -0.0148 0.5798 0.036 Uiso 1 1 calc R U
C25 C 0.1261(2) 0.06394(10) 0.52844(14) 0.0274(5) Uani 1 1 d . .
H25 H 0.0438 0.0583 0.4952 0.033 Uiso 1 1 calc R U
C26 C 0.2182(2) 0.01358(11) 0.53081(14) 0.0316(6) Uani 1 1 d . .
H26 H 0.1988 -0.0262 0.4990 0.038 Uiso 1 1 calc R U
C17 C 0.1125(2) 0.37203(11) 0.54528(14) 0.0306(5) Uani 1 1 d . .
H17 H 0.1472 0.3253 0.5449 0.037 Uiso 1 1 calc R U
C10 C 0.2676(2) 0.38631(10) 0.79645(14) 0.0297(5) Uani 1 1 d . .
H10A H 0.3493 0.4037 0.8266 0.045 Uiso 1 1 calc R U
H10B H 0.2082 0.3738 0.8372 0.045 Uiso 1 1 calc R U
H10C H 0.2265 0.4209 0.7584 0.045 Uiso 1 1 calc R U
C1 C 0.4045(2) 0.25563(10) 0.48858(14) 0.0266(5) Uani 1 1 d . .
C29 C 0.5024(2) 0.08352(11) 0.67838(15) 0.0317(6) Uani 1 1 d . .
H29 H 0.5069 0.1275 0.7085 0.038 Uiso 1 1 calc R U
C13 C 0.4435(2) 0.50226(11) 0.61212(15) 0.0353(6) Uani 1 1 d . .
H13 H 0.5158 0.5314 0.6262 0.042 Uiso 1 1 calc R U
C20 C 0.5553(2) 0.42109(11) 0.71776(14) 0.0332(6) Uani 1 1 d . .
H20 H 0.5325 0.3782 0.7449 0.040 Uiso 1 1 calc R U
C33 C -0.0497(2) 0.17761(12) 0.49182(14) 0.0360(6) Uani 1 1 d . .
H33A H -0.0035 0.1743 0.4419 0.054 Uiso 1 1 calc R U
H33B H -0.1006 0.2192 0.4891 0.054 Uiso 1 1 calc R U
H33C H -0.1086 0.1392 0.4934 0.054 Uiso 1 1 calc R U
C34 C -0.0262(2) 0.17577(13) 0.64727(15) 0.0400(6) Uani 1 1 d . .
H34A H -0.0633 0.1310 0.6524 0.060 Uiso 1 1 calc R U
H34B H -0.0969 0.2089 0.6402 0.060 Uiso 1 1 calc R U
H34C H 0.0334 0.1861 0.6984 0.060 Uiso 1 1 calc R U
C14 C 0.3433(3) 0.52179(11) 0.55218(16) 0.0399(6) Uani 1 1 d . .
H14 H 0.3468 0.5642 0.5256 0.048 Uiso 1 1 calc R U
C15 C 0.2378(2) 0.48017(11) 0.53041(15) 0.0355(6) Uani 1 1 d . .
H15 H 0.1697 0.4942 0.4885 0.043 Uiso 1 1 calc R U
C18 C 0.0160(2) 0.37407(13) 0.61111(16) 0.0423(6) Uani 1 1 d . .
H18A H 0.0605 0.3597 0.6660 0.063 Uiso 1 1 calc R U
H18B H -0.0575 0.3439 0.5937 0.063 Uiso 1 1 calc R U
H18C H -0.0167 0.4199 0.6157 0.063 Uiso 1 1 calc R U
C31 C 0.5225(2) 0.02776(12) 0.74475(16) 0.0442(7) Uani 1 1 d . .
H31A H 0.4500 0.0281 0.7790 0.066 Uiso 1 1 calc R U
H31B H 0.6051 0.0352 0.7812 0.066 Uiso 1 1 calc R U
H31C H 0.5254 -0.0157 0.7165 0.066 Uiso 1 1 calc R U
C5 C 0.4456(3) 0.20867(13) 0.34825(17) 0.0500(7) Uani 1 1 d . .
H5A H 0.5363 0.2244 0.3586 0.075 Uiso 1 1 calc R U
H5B H 0.4158 0.2101 0.2875 0.075 Uiso 1 1 calc R U
H5C H 0.4406 0.1626 0.3687 0.075 Uiso 1 1 calc R U
C4 C 0.2176(2) 0.22858(12) 0.37868(16) 0.0421(6) Uani 1 1 d . .
H4A H 0.2134 0.1827 0.3999 0.063 Uiso 1 1 calc R U
H4B H 0.1881 0.2292 0.3179 0.063 Uiso 1 1 calc R U
H4C H 0.1611 0.2576 0.4079 0.063 Uiso 1 1 calc R U
C30 C 0.6124(2) 0.08145(13) 0.62190(18) 0.0451(7) Uani 1 1 d . .
H30A H 0.6130 0.0376 0.5944 0.068 Uiso 1 1 calc R U
H30B H 0.6967 0.0889 0.6564 0.068 Uiso 1 1 calc R U
H30C H 0.5979 0.1165 0.5788 0.068 Uiso 1 1 calc R U
C19 C 0.0385(2) 0.38497(13) 0.45788(15) 0.0459(7) Uani 1 1 d . .
H19A H -0.0039 0.4289 0.4572 0.069 Uiso 1 1 calc R U
H19B H -0.0280 0.3502 0.4446 0.069 Uiso 1 1 calc R U
H19C H 0.1000 0.3841 0.4157 0.069 Uiso 1 1 calc R U
C3 C 0.3651(3) 0.32579(12) 0.36139(16) 0.0449(7) Uani 1 1 d . .
H3A H 0.3162 0.3557 0.3948 0.067 Uiso 1 1 calc R U
H3B H 0.3266 0.3272 0.3021 0.067 Uiso 1 1 calc R U
H3C H 0.4565 0.3403 0.3660 0.067 Uiso 1 1 calc R U
C21 C 0.6795(2) 0.40921(13) 0.67579(17) 0.0428(6) Uani 1 1 d . .
H21A H 0.6633 0.3737 0.6334 0.064 Uiso 1 1 calc R U
H21B H 0.7512 0.3957 0.7187 0.064 Uiso 1 1 calc R U
H21C H 0.7034 0.4506 0.6485 0.064 Uiso 1 1 calc R U
C22 C 0.5817(3) 0.47441(13) 0.78723(16) 0.0502(7) Uani 1 1 d . .
H22A H 0.6125 0.5157 0.7629 0.075 Uiso 1 1 calc R U
H22B H 0.6487 0.4580 0.8314 0.075 Uiso 1 1 calc R U
H22C H 0.5009 0.4836 0.8116 0.075 Uiso 1 1 calc R U

loop_
_atom_site_aniso_label
_atom_site_aniso_U_11
_atom_site_aniso_U_22
_atom_site_aniso_U_33
_atom_site_aniso_U_23
_atom_site_aniso_U_13
_atom_site_aniso_U_12
Al1 0.0185(3) 0.0193(3) 0.0232(4) -0.0012(3) 0.0035(3) -0.0008(3)
P1 0.0246(3) 0.0444(4) 0.0481(4) -0.0035(3) 0.0140(3) -0.0015(3)
N1 0.0159(9) 0.0173(9) 0.0208(10) -0.0011(7) -0.0021(7) 0.0008(7)
N2 0.0194(9) 0.0175(9) 0.0192(10) 0.0007(7) -0.0005(8) 0.0004(7)
C23 0.0215(11) 0.0203(11) 0.0189(12) 0.0002(9) 0.0036(9) -0.0045(9)
C7 0.0214(11) 0.0276(11) 0.0140(11) -0.0004(9) -0.0018(9) 0.0003(9)
C11 0.0274(12) 0.0194(11) 0.0203(12) 0.0012(9) 0.0047(10) 0.0048(9)
C8 0.0139(10) 0.0262(12) 0.0196(12) 0.0030(9) -0.0032(9) 0.0011(8)
C6 0.0164(11) 0.0265(12) 0.0184(12) -0.0028(9) -0.0030(9) 0.0013(9)
C24 0.0215(11) 0.0257(11) 0.0191(12) 0.0019(9) 0.0043(9) -0.0052(9)
C28 0.0236(12) 0.0237(11) 0.0253(13) 0.0010(10) 0.0044(10) -0.0011(9)
C32 0.0199(11) 0.0281(12) 0.0271(13) 0.0005(10) -0.0041(10) -0.0025(9)
C9 0.0305(12) 0.0273(12) 0.0232(13) 0.0033(10) 0.0004(10) -0.0028(10)
C12 0.0352(13) 0.0209(11) 0.0263(13) -0.0019(10) 0.0065(10) -0.0008(10)
C16 0.0335(13) 0.0263(12) 0.0221(12) -0.0024(10) 0.0048(10) 0.0114(10)
C2 0.0390(14) 0.0312(13) 0.0277(13) -0.0047(10) 0.0156(11) -0.0074(10)
C27 0.0304(13) 0.0221(12) 0.0394(15) -0.0010(10) 0.0078(11) 0.0022(10)
C25 0.0232(12) 0.0316(13) 0.0271(13) -0.0028(10) 0.0018(10) -0.0081(10)
C26 0.0379(14) 0.0261(12) 0.0319(14) -0.0100(10) 0.0090(11) -0.0123(10)
C17 0.0297(13) 0.0343(13) 0.0259(13) 0.0000(10) -0.0040(10) 0.0121(10)
C10 0.0377(13) 0.0277(12) 0.0238(13) -0.0023(10) 0.0040(10) -0.0001(10)
C1 0.0307(12) 0.0164(11) 0.0350(14) -0.0036(10) 0.0125(10) -0.0035(9)
C29 0.0260(12) 0.0253(12) 0.0416(15) -0.0044(11) -0.0042(11) 0.0036(10)
C13 0.0495(15) 0.0220(12) 0.0361(15) -0.0014(11) 0.0118(12) -0.0040(11)
C20 0.0360(14) 0.0310(13) 0.0314(14) 0.0001(11) -0.0002(11) -0.0128(10)
C33 0.0267(13) 0.0475(15) 0.0318(14) 0.0055(11) -0.0044(11) -0.0009(11)
C34 0.0277(13) 0.0593(17) 0.0325(15) -0.0004(12) 0.0015(11) 0.0124(12)
C14 0.0656(18) 0.0204(12) 0.0363(15) 0.0051(11) 0.0164(14) 0.0094(12)
C15 0.0475(15) 0.0293(13) 0.0302(14) 0.0059(11) 0.0064(12) 0.0180(12)
C18 0.0302(13) 0.0574(17) 0.0379(15) -0.0015(13) -0.0011(12) 0.0032(12)
C31 0.0447(15) 0.0386(15) 0.0460(17) 0.0007(12) -0.0073(13) 0.0134(12)
C5 0.0612(18) 0.0491(16) 0.0448(17) -0.0125(14) 0.0267(14) -0.0041(14)
C4 0.0486(16) 0.0485(16) 0.0301(14) -0.0103(12) 0.0082(12) -0.0131(12)
C30 0.0253(13) 0.0430(15) 0.0662(19) -0.0015(14) 0.0032(13) 0.0050(11)
C19 0.0420(15) 0.0581(17) 0.0343(16) -0.0038(13) -0.0084(12) 0.0156(13)
C3 0.0586(17) 0.0429(15) 0.0349(15) 0.0049(12) 0.0129(13) -0.0067(13)
C21 0.0321(14) 0.0484(16) 0.0461(16) 0.0004(13) -0.0021(12) -0.0102(12)
C22 0.0595(18) 0.0504(16) 0.0395(16) -0.0092(13) 0.0010(14) -0.0214(14)

loop_
_atom_type_symbol
_atom_type_description
_atom_type_scat_dispersion_real
_atom_type_scat_dispersion_imag
_atom_type_scat_source
C C 0.0033 0.0016 'International Tables Vol C Tables 4.2.6.8 and 6.1.1.4'
H H 0.0000 0.0000 'International Tables Vol C Tables 4.2.6.8 and 6.1.1.4'
Al Al 0.0645 0.0514 'International Tables Vol C Tables 4.2.6.8 and 6.1.1.4'
N N 0.0061 0.0033 'International Tables Vol C Tables 4.2.6.8 and 6.1.1.4'
P P 0.1023 0.0942 'International Tables Vol C Tables 4.2.6.8 and 6.1.1.4'

loop_
_geom_angle_atom_site_label_1
_geom_angle_atom_site_label_2
_geom_angle_atom_site_label_3
_geom_angle
N1 Al1 N2 96.67(7)
N1 Al1 C1 125.17(8)
N2 Al1 C1 129.39(8)
N1 Al1 P1 129.15(6)
N2 Al1 P1 126.23(6)
C1 Al1 P1 47.59(7)
C1 P1 Al1 54.71(7)
C8 N1 C23 119.75(16)
C8 N1 Al1 122.44(13)
C23 N1 Al1 117.80(13)
C6 N2 C11 120.00(16)
C6 N2 Al1 122.41(13)
C11 N2 Al1 117.40(13)
C28 C23 C24 121.98(18)
C28 C23 N1 120.05(17)
C24 C23 N1 117.86(17)
C8 C7 C6 127.44(19)
C8 C7 H7 116.3
C6 C7 H7 116.3
C12 C11 C16 121.83(19)
C12 C11 N2 120.11(18)
C16 C11 N2 117.93(18)
N1 C8 C7 122.13(18)
N1 C8 C9 120.00(18)
C7 C8 C9 117.85(18)
N2 C6 C7 122.79(18)
N2 C6 C10 120.25(18)
C7 C6 C10 116.95(18)
C25 C24 C23 117.67(19)
C25 C24 C32 120.52(18)
C23 C24 C32 121.81(18)
C27 C28 C23 117.59(19)
C27 C28 C29 119.36(19)
C23 C28 C29 123.05(18)
C33 C32 C24 114.50(18)
C33 C32 C34 108.16(17)
C24 C32 C34 112.07(18)
C33 C32 H32 107.3
C24 C32 H32 107.3
C34 C32 H32 107.3
C8 C9 H9A 109.5
C8 C9 H9B 109.5
H9A C9 H9B 109.5
C8 C9 H9C 109.5
H9A C9 H9C 109.5
H9B C9 H9C 109.5
C13 C12 C11 117.8(2)
C13 C12 C20 119.0(2)
C11 C12 C20 123.20(18)
C15 C16 C11 117.5(2)
C15 C16 C17 121.5(2)
C11 C16 C17 121.07(19)
C1 C2 C5 111.4(2)
C1 C2 C4 110.30(18)
C5 C2 C4 108.99(19)
C1 C2 C3 107.48(18)
C5 C2 C3 109.27(19)
C4 C2 C3 109.4(2)
C26 C27 C28 121.1(2)
C26 C27 H27 119.4
C28 C27 H27 119.4
C26 C25 C24 121.1(2)
C26 C25 H25 119.4
C24 C25 H25 119.4
C27 C26 C25 120.5(2)
C27 C26 H26 119.7
C25 C26 H26 119.7
C16 C17 C19 114.4(2)
C16 C17 C18 112.03(19)
C19 C17 C18 109.22(19)
C16 C17 H17 106.9
C19 C17 H17 106.9
C18 C17 H17 106.9
C6 C10 H10A 109.5
C6 C10 H10B 109.5
H10A C10 H10B 109.5
C6 C10 H10C 109.5
H10A C10 H10C 109.5
H10B C10 H10C 109.5
C2 C1 P1 127.58(16)
C2 C1 Al1 154.71(16)
P1 C1 Al1 77.69(9)
C28 C29 C31 111.33(19)
C28 C29 C30 111.00(19)
C31 C29 C30 109.87(19)
C28 C29 H29 108.2
C31 C29 H29 108.2
C30 C29 H29 108.2
C14 C13 C12 121.3(2)
C14 C13 H13 119.4
C12 C13 H13 119.4
C12 C20 C21 111.03(19)
C12 C20 C22 111.7(2)
C21 C20 C22 109.83(19)
C12 C20 H20 108.1
C21 C20 H20 108.1
C22 C20 H20 108.1
C32 C33 H33A 109.5
C32 C33 H33B 109.5
H33A C33 H33B 109.5
C32 C33 H33C 109.5
H33A C33 H33C 109.5
H33B C33 H33C 109.5
C32 C34 H34A 109.5
C32 C34 H34B 109.5
H34A C34 H34B 109.5
C32 C34 H34C 109.5
H34A C34 H34C 109.5
H34B C34 H34C 109.5
C13 C14 C15 120.3(2)
C13 C14 H14 119.8
C15 C14 H14 119.8
C14 C15 C16 121.3(2)
C14 C15 H15 119.3
C16 C15 H15 119.3
C17 C18 H18A 109.5
C17 C18 H18B 109.5
H18A C18 H18B 109.5
C17 C18 H18C 109.5
H18A C18 H18C 109.5
H18B C18 H18C 109.5
C29 C31 H31A 109.5
C29 C31 H31B 109.5
H31A C31 H31B 109.5
C29 C31 H31C 109.5
H31A C31 H31C 109.5
H31B C31 H31C 109.5
C2 C5 H5A 109.5
C2 C5 H5B 109.5
H5A C5 H5B 109.5
C2 C5 H5C 109.5
H5A C5 H5C 109.5
H5B C5 H5C 109.5
C2 C4 H4A 109.5
C2 C4 H4B 109.5
H4A C4 H4B 109.5
C2 C4 H4C 109.5
H4A C4 H4C 109.5
H4B C4 H4C 109.5
C29 C30 H30A 109.5
C29 C30 H30B 109.5
H30A C30 H30B 109.5
C29 C30 H30C 109.5
H30A C30 H30C 109.5
H30B C30 H30C 109.5
C17 C19 H19A 109.5
C17 C19 H19B 109.5
H19A C19 H19B 109.5
C17 C19 H19C 109.5
H19A C19 H19C 109.5
H19B C19 H19C 109.5
C2 C3 H3A 109.5
C2 C3 H3B 109.5
H3A C3 H3B 109.5
C2 C3 H3C 109.5
H3A C3 H3C 109.5
H3B C3 H3C 109.5
C20 C21 H21A 109.5
C20 C21 H21B 109.5
H21A C21 H21B 109.5
C20 C21 H21C 109.5
H21A C21 H21C 109.5
H21B C21 H21C 109.5
C20 C22 H22A 109.5
C20 C22 H22B 109.5
H22A C22 H22B 109.5
C20 C22 H22C 109.5
H22A C22 H22C 109.5
H22B C22 H22C 109.5

loop_
_geom_bond_atom_site_label_1
_geom_bond_atom_site_label_2
_geom_bond_distance
Al1 N1 1.8789(17)
Al1 N2 1.8865(16)
Al1 C1 1.902(2)
Al1 P1 2.2770(8)
P1 C1 1.721(2)
N1 C8 1.343(3)
N1 C23 1.452(2)
N2 C6 1.336(3)
N2 C11 1.451(2)
C23 C28 1.403(3)
C23 C24 1.407(3)
C7 C8 1.397(3)
C7 C6 1.400(3)
C7 H7 0.9500
C11 C12 1.399(3)
C11 C16 1.413(3)
C8 C9 1.504(3)
C6 C10 1.505(3)
C24 C25 1.386(3)
C24 C32 1.525(3)
C28 C27 1.393(3)
C28 C29 1.519(3)
C32 C33 1.517(3)
C32 C34 1.525(3)
C32 H32 1.0000
C9 H9A 0.9800
C9 H9B 0.9800
C9 H9C 0.9800
C12 C13 1.396(3)
C12 C20 1.520(3)
C16 C15 1.394(3)
C16 C17 1.520(3)
C2 C1 1.514(3)
C2 C5 1.529(3)
C2 C4 1.529(3)
C2 C3 1.536(3)
C27 C26 1.374(3)
C27 H27 0.9500
C25 C26 1.379(3)
C25 H25 0.9500
C26 H26 0.9500
C17 C19 1.526(3)
C17 C18 1.535(3)
C17 H17 1.0000
C10 H10A 0.9800
C10 H10B 0.9800
C10 H10C 0.9800
C29 C31 1.533(3)
C29 C30 1.535(3)
C29 H29 1.0000
C13 C14 1.373(3)
C13 H13 0.9500
C20 C21 1.536(3)
C20 C22 1.537(3)
C20 H20 1.0000
C33 H33A 0.9800
C33 H33B 0.9800
C33 H33C 0.9800
C34 H34A 0.9800
C34 H34B 0.9800
C34 H34C 0.9800
C14 C15 1.378(3)
C14 H14 0.9500
C15 H15 0.9500
C18 H18A 0.9800
C18 H18B 0.9800
C18 H18C 0.9800
C31 H31A 0.9800
C31 H31B 0.9800
C31 H31C 0.9800
C5 H5A 0.9800
C5 H5B 0.9800
C5 H5C 0.9800
C4 H4A 0.9800
C4 H4B 0.9800
C4 H4C 0.9800
C30 H30A 0.9800
C30 H30B 0.9800
C30 H30C 0.9800
C19 H19A 0.9800
C19 H19B 0.9800
C19 H19C 0.9800
C3 H3A 0.9800
C3 H3B 0.9800
C3 H3C 0.9800
C21 H21A 0.9800
C21 H21B 0.9800
C21 H21C 0.9800
C22 H22A 0.9800
C22 H22B 0.9800
C22 H22C 0.9800
